data_4325094
loop_
_publ_author_name
'Awal Noor'
'Winfried P. Kretschmer'
'Germund Glatz'
'Rhett Kempe'

_publ_section_title
;
 Highly Active Titanium-Based Olefin Polymerization Catalysts Bearing
 Bulky Aminopyridinato Ligands
;
_journal_name_full 'Inorganic Chemistry'
_journal_page_first 4598
_journal_page_last 4606
_journal_paper_doi 10.1021/ic200318h
_journal_volume 50
_journal_year 2011
_chemical_formula_sum 'C25 H32 Cl3 N3 Ti'
_chemical_formula_weight 528.79
_chemical_name_systematic
;
 ?
;
_space_group_IT_number 14
_symmetry_cell_setting monoclinic
_symmetry_space_group_name_Hall '-P 2ybc'
_symmetry_space_group_name_H-M 'P 1 21/c 1'
_atom_sites_solution_hydrogens geom
_atom_sites_solution_primary direct
_atom_sites_solution_secondary difmap
_audit_creation_method SHELXL-97
_cell_angle_alpha 90.00
_cell_angle_beta 92.589(7)
_cell_angle_gamma 90.00
_cell_formula_units_Z 4
_cell_length_a 13.1900(12)
_cell_length_b 12.1140(10)
_cell_length_c 16.4750(14)
_cell_measurement_reflns_used 14303
_cell_measurement_temperature 191(2)
_cell_measurement_theta_max 25.95
_cell_measurement_theta_min 1.54
_cell_volume 2629.7(4)
_computing_cell_refinement X-AREA-STOE
_computing_data_collection X-AREA-STOE
_computing_data_reduction X-AREA-STOE
_computing_structure_refinement 'SHELXL-97 (Sheldrick, 1997)'
_computing_structure_solution SIR-97
_diffrn_ambient_temperature 191(2)
_diffrn_measured_fraction_theta_full 0.994
_diffrn_measured_fraction_theta_max 0.994
_diffrn_measurement_device_type STOE-IPDSII
_diffrn_measurement_method Omega-Scan
_diffrn_radiation_monochromator graphite
_diffrn_radiation_source 'fine-focus sealed tube'
_diffrn_radiation_type MoK\a
_diffrn_radiation_wavelength 0.71069
_diffrn_reflns_av_R_equivalents 0.1406
_diffrn_reflns_av_sigmaI/netI 0.1318
_diffrn_reflns_limit_h_max 16
_diffrn_reflns_limit_h_min -16
_diffrn_reflns_limit_k_max 14
_diffrn_reflns_limit_k_min -14
_diffrn_reflns_limit_l_max 19
_diffrn_reflns_limit_l_min -20
_diffrn_reflns_number 26864
_diffrn_reflns_theta_full 25.71
_diffrn_reflns_theta_max 25.71
_diffrn_reflns_theta_min 1.55
_exptl_absorpt_coefficient_mu 0.648
_exptl_absorpt_correction_type none
_exptl_crystal_colour green
_exptl_crystal_density_diffrn 1.336
_exptl_crystal_description needle-like
_exptl_crystal_F_000 1104
_exptl_crystal_size_max 0.29
_exptl_crystal_size_mid 0.13
_exptl_crystal_size_min 0.12
_refine_diff_density_max 0.479
_refine_diff_density_min -0.282
_refine_diff_density_rms 0.074
_refine_ls_extinction_method none
_refine_ls_goodness_of_fit_ref 0.955
_refine_ls_hydrogen_treatment mixed
_refine_ls_matrix_type full
_refine_ls_number_parameters 298
_refine_ls_number_reflns 4971
_refine_ls_number_restraints 1
_refine_ls_restrained_S_all 0.955
_refine_ls_R_factor_all 0.1345
_refine_ls_R_factor_gt 0.0624
_refine_ls_shift/su_max 0.000
_refine_ls_shift/su_mean 0.000
_refine_ls_structure_factor_coef Fsqd
_refine_ls_weighting_details 'calc w=1/[\s^2^(Fo^2^)+(0.0396P)^2^+0.0000P] where P=(Fo^2^+2Fc^2^)/3'
_refine_ls_weighting_scheme calc
_refine_ls_wR_factor_gt 0.1006
_refine_ls_wR_factor_ref 0.1167
_reflns_number_gt 2816
_reflns_number_total 4971
_reflns_threshold_expression >2sigma(I)
_cod_data_source_file ic200318h_si_004.cif
_cod_data_source_block k407m
_cod_database_code 4325094

loop_
_symmetry_equiv_pos_as_xyz
'x, y, z'
'-x, y+1/2, -z+1/2'
'-x, -y, -z'
'x, -y-1/2, z-1/2'

loop_
_atom_site_label
_atom_site_type_symbol
_atom_site_fract_x
_atom_site_fract_y
_atom_site_fract_z
_atom_site_U_iso_or_equiv
_atom_site_adp_type
_atom_site_occupancy
_atom_site_symmetry_multiplicity
_atom_site_calc_flag
_atom_site_refinement_flags
C1 C 0.2970(3) -0.0661(3) 0.3393(3) 0.0274(11) Uani 1 1 d .
C2 C 0.3368(4) -0.1650(4) 0.3710(3) 0.0341(12) Uani 1 1 d .
H2 H 0.3507 -0.1737 0.4277 0.041 Uiso 1 1 calc R
C3 C 0.3550(4) -0.2482(4) 0.3182(3) 0.0378(13) Uani 1 1 d .
H3 H 0.3835 -0.3157 0.3377 0.045 Uiso 1 1 calc R
C4 C 0.3319(4) -0.2346(4) 0.2354(3) 0.0345(12) Uani 1 1 d .
H4 H 0.3466 -0.2919 0.1983 0.041 Uiso 1 1 calc R
C5 C 0.2880(3) -0.1382(3) 0.2074(3) 0.0288(11) Uani 1 1 d .
C6 C 0.2547(4) -0.1217(3) 0.1207(3) 0.0297(11) Uani 1 1 d .
C7 C 0.3231(4) -0.0834(3) 0.0648(3) 0.0294(11) Uani 1 1 d .
C8 C 0.2869(4) -0.0649(4) -0.0145(3) 0.0359(12) Uani 1 1 d .
H8 H 0.3322 -0.0382 -0.0532 0.043 Uiso 1 1 calc R
C9 C 0.1860(4) -0.0843(4) -0.0390(3) 0.0359(13) Uani 1 1 d .
C10 C 0.1225(4) -0.1252(4) 0.0170(3) 0.0381(13) Uani 1 1 d .
H10 H 0.0539 -0.1400 0.0003 0.046 Uiso 1 1 calc R
C11 C 0.1535(4) -0.1460(3) 0.0970(3) 0.0313(11) Uani 1 1 d .
C12 C 0.0816(4) -0.1936(4) 0.1556(3) 0.0476(15) Uani 1 1 d .
H12A H 0.0155 -0.2064 0.1276 0.071 Uiso 1 1 calc R
H12B H 0.0736 -0.1417 0.2006 0.071 Uiso 1 1 calc R
H12C H 0.1086 -0.2636 0.1770 0.071 Uiso 1 1 calc R
C13 C 0.1488(5) -0.0630(4) -0.1258(3) 0.0497(15) Uani 1 1 d .
H13A H 0.1604 -0.1288 -0.1587 0.075 Uiso 1 1 calc R
H13B H 0.1858 -0.0003 -0.1476 0.075 Uiso 1 1 calc R
H13C H 0.0761 -0.0462 -0.1272 0.075 Uiso 1 1 calc R
C14 C 0.4317(4) -0.0610(4) 0.0885(3) 0.0425(13) Uani 1 1 d .
H14A H 0.4747 -0.0867 0.0453 0.064 Uiso 1 1 calc R
H14B H 0.4502 -0.1001 0.1391 0.064 Uiso 1 1 calc R
H14C H 0.4415 0.0185 0.0965 0.064 Uiso 1 1 calc R
C15 C 0.1782(5) 0.1663(4) 0.0985(3) 0.0488(15) Uani 1 1 d .
H15A H 0.2394 0.1208 0.0958 0.073 Uiso 1 1 calc R
H15B H 0.1748 0.2180 0.0528 0.073 Uiso 1 1 calc R
H15C H 0.1181 0.1186 0.0958 0.073 Uiso 1 1 calc R
C16 C 0.0902(4) 0.2988(4) 0.1800(3) 0.0427(14) Uani 1 1 d .
H16A H 0.0938 0.3407 0.2309 0.064 Uiso 1 1 calc R
H16B H 0.0294 0.2522 0.1781 0.064 Uiso 1 1 calc R
H16C H 0.0870 0.3500 0.1340 0.064 Uiso 1 1 calc R
C17 C 0.2947(4) 0.0382(3) 0.4649(3) 0.0295(12) Uani 1 1 d .
C18 C 0.2271(4) -0.0129(3) 0.5150(3) 0.0319(12) Uani 1 1 d .
C19 C 0.2482(4) -0.0113(4) 0.5984(3) 0.0363(13) Uani 1 1 d .
H19 H 0.2033 -0.0478 0.6331 0.044 Uiso 1 1 calc R
C20 C 0.3329(4) 0.0422(4) 0.6325(3) 0.0361(13) Uani 1 1 d .
C21 C 0.3943(4) 0.0971(4) 0.5810(3) 0.0373(13) Uani 1 1 d .
H21 H 0.4499 0.1380 0.6040 0.045 Uiso 1 1 calc R
C22 C 0.3796(4) 0.0962(3) 0.4968(3) 0.0338(12) Uani 1 1 d .
C23 C 0.4522(4) 0.1527(4) 0.4438(3) 0.0453(14) Uani 1 1 d .
H23A H 0.5094 0.1817 0.4773 0.068 Uiso 1 1 calc R
H23B H 0.4176 0.2137 0.4149 0.068 Uiso 1 1 calc R
H23C H 0.4772 0.0999 0.4043 0.068 Uiso 1 1 calc R
C24 C 0.3594(5) 0.0385(4) 0.7223(3) 0.0503(16) Uani 1 1 d .
H24A H 0.4182 -0.0098 0.7325 0.075 Uiso 1 1 calc R
H24B H 0.3015 0.0098 0.7510 0.075 Uiso 1 1 calc R
H24C H 0.3758 0.1131 0.7418 0.075 Uiso 1 1 calc R
C25 C 0.1331(4) -0.0711(4) 0.4811(3) 0.0450(14) Uani 1 1 d .
H25A H 0.0954 -0.1015 0.5259 0.067 Uiso 1 1 calc R
H25B H 0.1529 -0.1311 0.4451 0.067 Uiso 1 1 calc R
H25C H 0.0901 -0.0184 0.4503 0.067 Uiso 1 1 calc R
N1 N 0.2727(3) -0.0549(3) 0.2596(2) 0.0274(9) Uani 1 1 d .
N2 N 0.2780(3) 0.0310(3) 0.3781(2) 0.0271(9) Uani 1 1 d .
N3 N 0.1816(3) 0.2284(3) 0.1755(2) 0.0325(10) Uani 1 1 d D
Cl1 Cl 0.21423(10) 0.26427(9) 0.36617(8) 0.0391(3) Uani 1 1 d .
Cl2 Cl 0.06627(10) 0.05885(10) 0.27354(8) 0.0389(3) Uani 1 1 d .
Cl3 Cl 0.38753(10) 0.15595(9) 0.23187(8) 0.0370(3) Uani 1 1 d .
Ti1 Ti 0.23043(7) 0.11897(6) 0.28312(5) 0.0283(2) Uani 1 1 d .
H1N3 H 0.230(3) 0.276(3) 0.171(3) 0.047(16) Uiso 1 1 d D

loop_
_atom_site_aniso_label
_atom_site_aniso_U_11
_atom_site_aniso_U_22
_atom_site_aniso_U_33
_atom_site_aniso_U_23
_atom_site_aniso_U_13
_atom_site_aniso_U_12
C1 0.026(3) 0.028(2) 0.028(3) -0.001(2) 0.002(2) -0.004(2)
C2 0.037(3) 0.029(2) 0.036(3) 0.006(2) -0.006(2) -0.001(2)
C3 0.041(3) 0.026(2) 0.046(3) 0.006(2) -0.001(3) 0.007(2)
C4 0.041(3) 0.027(2) 0.036(3) -0.005(2) 0.004(2) 0.003(2)
C5 0.030(3) 0.022(2) 0.035(3) 0.000(2) 0.007(2) 0.000(2)
C6 0.035(3) 0.024(2) 0.030(3) -0.004(2) 0.004(2) 0.002(2)
C7 0.032(3) 0.028(2) 0.028(3) -0.003(2) 0.003(2) 0.000(2)
C8 0.041(3) 0.040(3) 0.027(3) -0.004(2) 0.009(2) -0.007(2)
C9 0.050(4) 0.031(3) 0.027(3) -0.001(2) -0.002(3) 0.001(2)
C10 0.035(3) 0.041(3) 0.038(3) -0.005(2) -0.008(3) -0.003(2)
C11 0.028(3) 0.031(3) 0.036(3) -0.003(2) 0.001(2) -0.004(2)
C12 0.045(4) 0.051(3) 0.047(3) -0.002(3) 0.002(3) -0.015(3)
C13 0.058(4) 0.053(3) 0.037(3) 0.001(3) -0.008(3) -0.009(3)
C14 0.031(3) 0.057(3) 0.040(3) 0.002(3) 0.008(3) -0.007(3)
C15 0.063(4) 0.056(3) 0.026(3) -0.002(3) -0.005(3) 0.014(3)
C16 0.042(4) 0.044(3) 0.042(3) 0.009(2) 0.001(3) 0.015(2)
C17 0.035(3) 0.022(2) 0.031(3) -0.001(2) 0.000(2) 0.008(2)
C18 0.038(3) 0.025(2) 0.033(3) 0.002(2) 0.003(3) 0.002(2)
C19 0.046(4) 0.032(3) 0.031(3) 0.007(2) 0.008(3) 0.007(2)
C20 0.053(4) 0.030(3) 0.026(3) -0.002(2) 0.001(3) 0.012(2)
C21 0.041(3) 0.031(3) 0.039(3) -0.001(2) -0.010(3) 0.003(2)
C22 0.040(3) 0.024(2) 0.037(3) 0.002(2) -0.004(3) 0.001(2)
C23 0.043(4) 0.048(3) 0.044(3) 0.006(3) -0.009(3) -0.008(3)
C24 0.072(4) 0.043(3) 0.035(3) -0.004(2) -0.001(3) 0.004(3)
C25 0.045(4) 0.049(3) 0.041(3) 0.008(3) 0.002(3) -0.012(3)
N1 0.028(2) 0.0265(19) 0.028(2) 0.0018(17) 0.0019(18) 0.0012(17)
N2 0.030(2) 0.0248(19) 0.026(2) -0.0003(16) -0.0009(18) -0.0019(16)
N3 0.033(3) 0.030(2) 0.035(3) 0.0026(18) 0.002(2) 0.002(2)
Cl1 0.0498(9) 0.0315(6) 0.0357(7) -0.0036(5) 0.0012(6) 0.0066(6)
Cl2 0.0289(7) 0.0412(7) 0.0461(8) 0.0069(6) -0.0022(6) -0.0026(6)
Cl3 0.0319(8) 0.0349(6) 0.0445(8) 0.0059(6) 0.0055(6) -0.0003(5)
Ti1 0.0294(5) 0.0257(4) 0.0296(5) 0.0030(4) 0.0004(4) 0.0017(4)

loop_
_atom_type_symbol
_atom_type_description
_atom_type_scat_dispersion_real
_atom_type_scat_dispersion_imag
_atom_type_scat_source
C C 0.0033 0.0016 'International Tables Vol C Tables 4.2.6.8 and 6.1.1.4'
H H 0.0000 0.0000 'International Tables Vol C Tables 4.2.6.8 and 6.1.1.4'
N N 0.0061 0.0033 'International Tables Vol C Tables 4.2.6.8 and 6.1.1.4'
Cl Cl 0.1484 0.1585 'International Tables Vol C Tables 4.2.6.8 and 6.1.1.4'
Ti Ti 0.2776 0.4457 'International Tables Vol C Tables 4.2.6.8 and 6.1.1.4'

loop_
_geom_angle_atom_site_label_1
_geom_angle_atom_site_label_2
_geom_angle_atom_site_label_3
_geom_angle
N1 C1 N2 109.2(4)
N1 C1 C2 121.2(4)
N2 C1 C2 129.5(4)
N1 C1 Ti1 59.8(2)
N2 C1 Ti1 49.4(2)
C2 C1 Ti1 177.8(3)
C3 C2 C1 118.0(4)
C2 C3 C4 120.1(4)
C5 C4 C3 119.9(4)
N1 C5 C4 119.7(4)
N1 C5 C6 117.7(4)
C4 C5 C6 122.5(4)
C7 C6 C11 121.3(4)
C7 C6 C5 120.4(4)
C11 C6 C5 118.3(4)
C8 C7 C6 118.0(4)
C8 C7 C14 120.1(5)
C6 C7 C14 121.9(4)
C7 C8 C9 121.9(5)
C10 C9 C8 118.2(4)
C10 C9 C13 121.2(5)
C8 C9 C13 120.7(5)
C9 C10 C11 123.0(5)
C10 C11 C6 117.5(5)
C10 C11 C12 121.0(4)
C6 C11 C12 121.5(4)
C18 C17 C22 121.6(4)
C18 C17 N2 119.4(4)
C22 C17 N2 119.0(4)
C17 C18 C19 118.5(5)
C17 C18 C25 121.8(4)
C19 C18 C25 119.7(5)
C20 C19 C18 121.8(5)
C21 C20 C19 117.6(4)
C21 C20 C24 120.3(5)
C19 C20 C24 122.1(5)
C20 C21 C22 123.6(5)
C21 C22 C17 116.7(5)
C21 C22 C23 121.0(4)
C17 C22 C23 122.2(4)
C1 N1 C5 120.8(4)
C1 N1 Ti1 88.6(3)
C5 N1 Ti1 150.4(3)
C1 N2 C17 119.5(3)
C1 N2 Ti1 98.8(3)
C17 N2 Ti1 141.6(3)
C15 N3 C16 110.1(4)
C15 N3 Ti1 111.6(3)
C16 N3 Ti1 119.8(3)
N2 Ti1 N1 63.35(14)
N2 Ti1 Cl1 88.62(11)
N1 Ti1 Cl1 151.95(11)
N2 Ti1 N3 176.78(15)
N1 Ti1 N3 118.73(14)
Cl1 Ti1 N3 89.22(11)
N2 Ti1 Cl2 98.59(12)
N1 Ti1 Cl2 85.98(10)
Cl1 Ti1 Cl2 100.14(6)
N3 Ti1 Cl2 84.14(12)
N2 Ti1 Cl3 97.80(12)
N1 Ti1 Cl3 83.35(11)
Cl1 Ti1 Cl3 100.48(6)
N3 Ti1 Cl3 80.25(12)
Cl2 Ti1 Cl3 153.86(6)
N2 Ti1 C1 31.75(14)
N1 Ti1 C1 31.60(13)
Cl1 Ti1 C1 120.35(11)
N3 Ti1 C1 150.23(15)
Cl2 Ti1 C1 93.11(11)
Cl3 Ti1 C1 90.19(11)

loop_
_geom_bond_atom_site_label_1
_geom_bond_atom_site_label_2
_geom_bond_distance
C1 N1 1.345(6)
C1 N2 1.366(5)
C1 C2 1.399(6)
C1 Ti1 2.565(4)
C2 C3 1.360(6)
C3 C4 1.394(7)
C4 C5 1.374(6)
C5 N1 1.347(5)
C5 C6 1.489(6)
C6 C7 1.398(7)
C6 C11 1.404(6)
C7 C8 1.389(6)
C7 C14 1.492(7)
C8 C9 1.392(7)
C9 C10 1.367(7)
C9 C13 1.512(7)
C10 C11 1.385(6)
C11 C12 1.499(7)
C15 N3 1.475(6)
C16 N3 1.480(6)
C17 C18 1.386(7)
C17 C22 1.404(6)
C17 N2 1.440(6)
C18 C19 1.390(6)
C18 C25 1.511(7)
C19 C20 1.388(7)
C20 C21 1.371(7)
C20 C24 1.505(7)
C21 C22 1.392(7)
C22 C23 1.492(7)
N1 Ti1 2.218(4)
N2 Ti1 1.972(4)
N3 Ti1 2.283(4)
Cl1 Ti1 2.2455(14)
Cl2 Ti1 2.2832(15)
Cl3 Ti1 2.3163(16)
